data_7005418
loop_
_publ_author_name
'Beheshti, Azizolla'
'Clegg, William'
'Dale, Sophie H.'
'Hyvadi, Reza'
'Hussaini, Farzanh'

_publ_section_title
;
 Synthesis and characterization of mixed-metal complexes of Ag/Cu and
 W/Mo and a complex of Ag with heterocyclic thione ligands.
;
_journal_issue 27
_journal_name_full 'Dalton transactions (Cambridge, England : 2003)'
_journal_page_first 2949
_journal_page_last 2956
_journal_paper_doi 10.1039/b702129a
_journal_year 2007
_chemical_formula_moiety 'C6 H12 Ag2 N4 S6 W'
_chemical_formula_sum 'C6 H12 Ag2 N4 S6 W'
_chemical_formula_weight 732.15
_chemical_name_systematic
;
?
;
_space_group_IT_number 11
_symmetry_cell_setting monoclinic
_symmetry_space_group_name_Hall '-P 2yb'
_symmetry_space_group_name_H-M 'P 1 21/m 1'
_atom_sites_solution_hydrogens geom
_atom_sites_solution_primary direct
_atom_sites_solution_secondary difmap
_audit_creation_method SHELXL-97
_cell_angle_alpha 90.00
_cell_angle_beta 92.281(10)
_cell_angle_gamma 90.00
_cell_formula_units_Z 4
_cell_length_a 6.3584(10)
_cell_length_b 18.8244(11)
_cell_length_c 13.625(2)
_cell_measurement_reflns_used 51
_cell_measurement_temperature 150(2)
_cell_measurement_theta_max 27.50
_cell_measurement_theta_min 2.50
_cell_volume 1629.5(4)
_computing_cell_refinement DIRAX
_computing_data_collection 'Nonius COLLECT'
_computing_data_reduction EvalCCD
_computing_molecular_graphics 'Bruker SHELXTL'
_computing_publication_material 'Bruker SHELXTL and local programs'
_computing_structure_refinement 'Bruker SHELXTL'
_computing_structure_solution 'Bruker SHELXTL'
_diffrn_ambient_temperature 150(2)
_diffrn_measured_fraction_theta_full 0.989
_diffrn_measured_fraction_theta_max 0.989
_diffrn_measurement_device_type 'Nonius KappaCCD diffractometer'
_diffrn_measurement_method '\w and \f scans'
_diffrn_radiation_monochromator graphite
_diffrn_radiation_source 'sealed tube'
_diffrn_radiation_type MoK\a
_diffrn_radiation_wavelength 0.71073
_diffrn_reflns_av_R_equivalents 0.1037
_diffrn_reflns_av_sigmaI/netI 0.0986
_diffrn_reflns_limit_h_max 7
_diffrn_reflns_limit_h_min -7
_diffrn_reflns_limit_k_max 23
_diffrn_reflns_limit_k_min -21
_diffrn_reflns_limit_l_max 16
_diffrn_reflns_limit_l_min -16
_diffrn_reflns_number 14642
_diffrn_reflns_theta_full 26.00
_diffrn_reflns_theta_max 26.00
_diffrn_reflns_theta_min 4.60
_diffrn_standards_number 0
_exptl_absorpt_coefficient_mu 10.179
_exptl_absorpt_correction_T_max 0.686
_exptl_absorpt_correction_T_min 0.430
_exptl_absorpt_correction_type multi-scan
_exptl_absorpt_process_details SADABS
_exptl_crystal_colour Red
_exptl_crystal_density_diffrn 2.984
_exptl_crystal_density_method 'not measured'
_exptl_crystal_description Plate
_exptl_crystal_F_000 1360
_exptl_crystal_size_max 0.10
_exptl_crystal_size_mid 0.07
_exptl_crystal_size_min 0.04
_refine_diff_density_max 1.446
_refine_diff_density_min -2.683
_refine_diff_density_rms 0.342
_refine_ls_extinction_method none
_refine_ls_goodness_of_fit_ref 1.002
_refine_ls_hydrogen_treatment constr
_refine_ls_matrix_type full
_refine_ls_number_parameters 184
_refine_ls_number_reflns 3266
_refine_ls_number_restraints 80
_refine_ls_restrained_S_all 0.993
_refine_ls_R_factor_all 0.0894
_refine_ls_R_factor_gt 0.0456
_refine_ls_shift/su_max 0.002
_refine_ls_shift/su_mean 0.000
_refine_ls_structure_factor_coef Fsqd
_refine_ls_weighting_details
;calc w=1/[\s^2^(Fo^2^)+(0.0467P)^2^+0.0000P] where
P=(Fo^2^+2Fc^2^)/3
;
_refine_ls_weighting_scheme calc
_refine_ls_wR_factor_gt 0.0902
_refine_ls_wR_factor_ref 0.1044
_reflns_number_gt 2218
_reflns_number_total 3266
_reflns_threshold_expression I>2\s(I)
_cod_data_source_file b702129a.txt
_cod_data_source_block ab45_compound_1
_cod_original_sg_symbol_H-M 'P 21/m'
_cod_database_code 7005418

loop_
_symmetry_equiv_pos_as_xyz
'x, y, z'
'-x, y+1/2, -z'
'-x, -y, -z'
'x, -y-1/2, z'

loop_
_atom_site_label
_atom_site_type_symbol
_atom_site_fract_x
_atom_site_fract_y
_atom_site_fract_z
_atom_site_U_iso_or_equiv
_atom_site_adp_type
_atom_site_occupancy
_atom_site_symmetry_multiplicity
_atom_site_calc_flag
_atom_site_refinement_flags
_atom_site_disorder_assembly
_atom_site_disorder_group
W1 W 0.45886(9) 0.7500 0.40859(4) 0.00790(17) Uani 1 2 d S . .
W2 W 0.74745(9) 0.7500 0.05691(4) 0.00717(17) Uani 1 2 d S . .
Ag1 Ag -0.01156(19) 0.7500 0.57539(9) 0.0208(3) Uani 1 2 d S . .
Ag2 Ag 0.49490(14) 0.63993(4) 0.15649(8) 0.0275(3) Uani 1 1 d . . .
Ag3 Ag 1.0627(3) 0.7500 0.24655(12) 0.0547(5) Uani 1 2 d S . .
S1 S -0.1686(4) 0.63562(15) 0.6361(2) 0.0199(7) Uani 1 1 d . . .
S2 S 0.3246(5) 0.52085(14) 0.1431(2) 0.0182(7) Uani 1 1 d . . .
S3 S 0.3901(6) 0.7500 0.5660(3) 0.0142(9) Uani 1 2 d S . .
S4 S 0.7994(6) 0.7500 0.3948(3) 0.0192(9) Uani 1 2 d S . .
S5 S 0.3312(5) 0.65164(16) 0.3401(2) 0.0257(8) Uani 1 1 d . . .
S6 S 0.3905(5) 0.7500 0.0587(3) 0.0091(8) Uani 1 2 d S . .
S7 S 0.8868(4) 0.65128(14) 0.1254(2) 0.0189(7) Uani 1 1 d . . .
S8 S 0.8267(6) 0.7500 -0.0952(3) 0.0176(9) Uani 1 2 d S . .
N1 N -0.0193(15) 0.5027(4) 0.6587(7) 0.0218(16) Uani 1 1 d U . .
H1 H -0.1345 0.4892 0.6872 0.026 Uiso 1 1 calc R . .
N2 N 0.1932(15) 0.5712(5) 0.5825(7) 0.0237(17) Uani 1 1 d U . .
H2 H 0.2422 0.6097 0.5550 0.028 Uiso 1 1 calc R . .
N3 N 0.5036(15) 0.3948(5) 0.1825(7) 0.0259(17) Uani 1 1 d U . .
H3 H 0.3903 0.3797 0.2112 0.031 Uiso 1 1 calc R . .
N4 N 0.7144(14) 0.4670(5) 0.1103(7) 0.0224(16) Uani 1 1 d U . .
H4 H 0.7622 0.5075 0.0880 0.027 Uiso 1 1 calc R . .
C1 C 0.0114(18) 0.5688(6) 0.6255(8) 0.0193(17) Uani 1 1 d U . .
C2 C 0.1588(17) 0.4554(6) 0.6425(8) 0.0201(17) Uani 1 1 d U . .
H2A H 0.1144 0.4131 0.6038 0.024 Uiso 1 1 calc R . .
H2B H 0.2266 0.4398 0.7056 0.024 Uiso 1 1 calc R . .
C3 C 0.3063(18) 0.5029(5) 0.5850(9) 0.0214(18) Uani 1 1 d U . .
H3A H 0.4458 0.5074 0.6193 0.026 Uiso 1 1 calc R . .
H3B H 0.3248 0.4843 0.5179 0.026 Uiso 1 1 calc R . .
C4 C 0.5225(18) 0.4591(5) 0.1446(8) 0.0195(17) Uani 1 1 d U . .
C5 C 0.6934(18) 0.3511(6) 0.1712(9) 0.0229(18) Uani 1 1 d U . .
H5A H 0.6600 0.3071 0.1338 0.027 Uiso 1 1 calc R . .
H5B H 0.7588 0.3382 0.2359 0.027 Uiso 1 1 calc R . .
C6 C 0.8394(18) 0.4003(5) 0.1135(9) 0.0225(18) Uani 1 1 d U . .
H6A H 0.9772 0.4070 0.1486 0.027 Uiso 1 1 calc R . .
H6B H 0.8619 0.3817 0.0467 0.027 Uiso 1 1 calc R . .

loop_
_atom_site_aniso_label
_atom_site_aniso_U_11
_atom_site_aniso_U_22
_atom_site_aniso_U_33
_atom_site_aniso_U_23
_atom_site_aniso_U_13
_atom_site_aniso_U_12
W1 0.0082(3) 0.0072(3) 0.0083(3) 0.000 0.0000(3) 0.000
W2 0.0063(3) 0.0067(3) 0.0085(3) 0.000 -0.0001(3) 0.000
Ag1 0.0215(7) 0.0094(6) 0.0309(8) 0.000 -0.0036(6) 0.000
Ag2 0.0179(5) 0.0149(5) 0.0497(7) 0.0167(5) 0.0009(5) -0.0012(4)
Ag3 0.0450(11) 0.0883(14) 0.0303(9) 0.000 -0.0026(8) 0.000
S1 0.0168(16) 0.0135(15) 0.0297(18) 0.0079(13) 0.0055(13) 0.0026(13)
S2 0.0182(16) 0.0081(14) 0.0287(18) -0.0002(13) 0.0039(13) 0.0006(12)
S3 0.018(2) 0.016(2) 0.009(2) 0.000 0.0011(17) 0.000
S4 0.012(2) 0.028(2) 0.018(2) 0.000 0.0000(18) 0.000
S5 0.0229(18) 0.0252(18) 0.0296(19) -0.0155(15) 0.0066(14) -0.0100(14)
S6 0.0027(18) 0.0085(19) 0.016(2) 0.000 -0.0017(16) 0.000
S7 0.0134(15) 0.0179(16) 0.0254(17) 0.0114(13) 0.0026(13) 0.0092(12)
S8 0.017(2) 0.022(2) 0.013(2) 0.000 0.0016(18) 0.000
N1 0.026(4) 0.012(3) 0.029(4) 0.003(3) 0.009(3) -0.003(3)
N2 0.026(4) 0.014(3) 0.031(4) 0.006(3) 0.009(3) -0.003(3)
N3 0.023(4) 0.014(3) 0.041(4) 0.007(3) 0.008(3) 0.005(3)
N4 0.020(4) 0.015(3) 0.033(4) 0.003(3) 0.010(3) 0.008(3)
C1 0.021(4) 0.011(3) 0.025(4) 0.004(3) 0.005(3) -0.004(3)
C2 0.026(4) 0.011(3) 0.023(4) 0.003(3) 0.007(3) -0.001(3)
C3 0.025(4) 0.013(4) 0.026(4) 0.001(3) 0.008(3) -0.002(3)
C4 0.020(4) 0.009(3) 0.029(4) 0.001(3) 0.007(3) 0.004(3)
C5 0.022(4) 0.015(4) 0.032(4) 0.003(3) 0.005(4) 0.006(3)
C6 0.021(4) 0.015(4) 0.032(4) 0.001(4) 0.006(3) 0.007(3)

loop_
_atom_type_symbol
_atom_type_description
_atom_type_scat_dispersion_real
_atom_type_scat_dispersion_imag
_atom_type_scat_source
C C 0.0033 0.0016 'International Tables Vol C Tables 4.2.6.8 and 6.1.1.4'
H H 0.0000 0.0000 'International Tables Vol C Tables 4.2.6.8 and 6.1.1.4'
N N 0.0061 0.0033 'International Tables Vol C Tables 4.2.6.8 and 6.1.1.4'
S S 0.1246 0.1234 'International Tables Vol C Tables 4.2.6.8 and 6.1.1.4'
Ag Ag -0.8971 1.1015 'International Tables Vol C Tables 4.2.6.8 and 6.1.1.4'
W W -0.8490 6.8722 'International Tables Vol C Tables 4.2.6.8 and 6.1.1.4'

loop_
_geom_angle_atom_site_label_1
_geom_angle_atom_site_label_2
_geom_angle_atom_site_label_3
_geom_angle
_geom_angle_site_symmetry_1
_geom_angle_site_symmetry_3
_geom_angle_publ_flag
S3 W1 S4 108.64(15) . . ?
S3 W1 S5 109.05(10) . . ?
S3 W1 S5 109.05(10) . 4_575 ?
S4 W1 S5 108.20(10) . . ?
S4 W1 S5 108.20(10) . 4_575 ?
S5 W1 S5 113.59(18) . 4_575 ?
S6 W2 S7 111.93(9) . . ?
S6 W2 S7 111.93(9) . 4_575 ?
S6 W2 S8 106.42(14) . . ?
S7 W2 S7 111.70(16) . 4_575 ?
S7 W2 S8 107.24(10) . . ?
S7 W2 S8 107.24(10) 4_575 . ?
S1 Ag1 S1 116.91(14) . 4_575 ?
S1 Ag1 S3 115.09(8) . . ?
S1 Ag1 S3 115.09(8) 4_575 . ?
S1 Ag1 S4 97.55(9) . 1_455 ?
S1 Ag1 S4 97.55(9) 4_575 1_455 ?
S3 Ag1 S4 111.33(13) . 1_455 ?
S2 Ag2 S5 87.68(9) . . ?
S2 Ag2 S6 126.31(10) . . ?
S2 Ag2 S7 119.14(10) . . ?
S5 Ag2 S6 108.12(11) . . ?
S5 Ag2 S7 123.38(10) . . ?
S6 Ag2 S7 94.66(10) . . ?
S4 Ag3 S5 92.58(10) . 4_675 ?
S4 Ag3 S5 92.58(10) . 1_655 ?
S4 Ag3 S6 179.53(12) . 1_655 ?
S4 Ag3 S7 101.86(10) . . ?
S4 Ag3 S7 101.86(10) . 4_575 ?
S5 Ag3 S5 83.08(12) 4_675 1_655 ?
S5 Ag3 S6 87.77(9) 4_675 1_655 ?
S5 Ag3 S6 87.77(9) 1_655 1_655 ?
S5 Ag3 S7 165.23(11) 4_675 . ?
S5 Ag3 S7 93.08(8) 4_675 4_575 ?
S5 Ag3 S7 93.08(8) 1_655 . ?
S5 Ag3 S7 165.23(12) 1_655 4_575 ?
S6 Ag3 S7 77.81(8) 1_655 . ?
S6 Ag3 S7 77.81(8) 1_655 4_575 ?
S7 Ag3 S7 87.04(12) . 4_575 ?
Ag1 S1 C1 108.9(4) . . ?
Ag2 S2 C4 107.0(4) . . ?
W1 S3 Ag1 106.56(15) . . ?
W1 S4 Ag1 109.24(16) . 1_655 ?
W1 S4 Ag3 135.93(18) . . ?
Ag1 S4 Ag3 114.83(15) 1_655 . ?
W1 S5 Ag2 107.71(12) . . ?
W1 S5 Ag3 81.08(10) . 1_455 ?
Ag2 S5 Ag3 83.38(10) . 1_455 ?
W2 S6 Ag2 76.40(9) . . ?
W2 S6 Ag2 76.40(9) . 4_575 ?
Ag2 S6 Ag2 109.48(14) . 4_575 ?
W2 S7 Ag2 76.51(8) . . ?
W2 S7 Ag3 80.28(9) . . ?
Ag2 S7 Ag3 109.84(11) . . ?
C1 N1 C2 112.9(9) . . ?
C1 N2 C3 113.4(9) . . ?
C4 N3 C5 112.5(9) . . ?
C4 N4 C6 113.1(9) . . ?
S1 C1 N1 123.1(9) . . ?
S1 C1 N2 127.9(9) . . ?
N1 C1 N2 108.9(10) . . ?
N1 C2 C3 102.4(8) . . ?
N2 C3 C2 102.3(9) . . ?
S2 C4 N3 123.2(9) . . ?
S2 C4 N4 127.1(8) . . ?
N3 C4 N4 109.7(9) . . ?
N3 C5 C6 103.3(8) . . ?
N4 C6 C5 100.9(8) . . ?

loop_
_geom_bond_atom_site_label_1
_geom_bond_atom_site_label_2
_geom_bond_distance
_geom_bond_site_symmetry_2
_geom_bond_publ_flag
W1 S3 2.206(4) . ?
W1 S4 2.181(4) . ?
W1 S5 2.213(3) . ?
W1 S5 2.213(3) 4_575 ?
W2 S6 2.271(4) . ?
W2 S7 2.246(3) . ?
W2 S7 2.246(3) 4_575 ?
W2 S8 2.152(4) . ?
Ag1 S1 2.526(3) . ?
Ag1 S1 2.526(3) 4_575 ?
Ag1 S3 2.562(4) . ?
Ag1 S4 2.695(4) 1_455 ?
Ag2 S2 2.493(3) . ?
Ag2 S5 2.756(3) . ?
Ag2 S6 2.538(2) . ?
Ag2 S7 2.553(3) . ?
Ag3 S4 2.674(5) . ?
Ag3 S5 2.792(4) 4_675 ?
Ag3 S5 2.792(4) 1_655 ?
Ag3 S6 3.365(4) 1_655 ?
Ag3 S7 2.699(3) . ?
Ag3 S7 2.699(3) 4_575 ?
S1 C1 1.710(11) . ?
S2 C4 1.713(11) . ?
S4 Ag1 2.695(4) 1_655 ?
S5 Ag3 2.792(4) 1_455 ?
S6 Ag2 2.538(2) 4_575 ?
N1 C1 1.340(13) . ?
N1 C2 1.465(13) . ?
N2 C1 1.317(14) . ?
N2 C3 1.473(13) . ?
N3 C4 1.323(13) . ?
N3 C5 1.473(13) . ?
N4 C4 1.332(13) . ?
N4 C6 1.486(13) . ?
C2 C3 1.533(14) . ?
C5 C6 1.547(15) . ?

loop_
_geom_hbond_atom_site_label_D
_geom_hbond_atom_site_label_H
_geom_hbond_atom_site_label_A
_geom_hbond_distance_DH
_geom_hbond_distance_HA
_geom_hbond_distance_DA
_geom_hbond_angle_DHA
_geom_hbond_site_symmetry_A
N1 H1 S2 0.88 2.66 3.417(10) 145 3_566
N1 H1 S5 0.88 2.95 3.519(9) 124 3_566
N2 H2 S3 0.88 2.80 3.602(9) 151 .
N3 H3 S1 0.88 2.58 3.376(10) 152 3_566
N4 H4 S7 0.88 2.86 3.642(10) 149 .
